data_7014136
loop_
_publ_author_name
'Speiser, Fredy'
'Braunstein, Pierre'
'Saussine, Lucien'

_publ_section_title
;
 Nickel and iron complexes with oxazoline- or pyridine-phosphonite
 ligands; synthesis, structure and application for the catalytic
 oligomerisation of ethylene.
;
_journal_issue 10
_journal_name_full 'Dalton transactions (Cambridge, England : 2003)'
_journal_page_first 1539
_journal_page_last 1545
_journal_paper_doi 10.1039/b401792g
_journal_year 2004
_chemical_formula_moiety 'C22 H33 Cl2 N2 Ni O4 P'
_chemical_formula_sum 'C22 H33 Cl2 N2 Ni O4 P'
_chemical_formula_weight 550.11
_chemical_name_systematic ' ?'
_space_group_IT_number 14
_symmetry_cell_setting monoclinic
_symmetry_space_group_name_Hall '-P 2ybc'
_symmetry_space_group_name_H-M 'P 1 21/c 1'
_cell_angle_alpha 90
_cell_angle_beta 102.837(5)
_cell_angle_gamma 90
_cell_formula_units_Z 4
_cell_length_a 18.2474(6)
_cell_length_b 9.4918(2)
_cell_length_c 15.6567(7)
_cell_measurement_reflns_used 7156
_cell_measurement_temperature 294
_cell_measurement_theta_max 27.485
_cell_measurement_theta_min 0.998
_cell_volume 2643.97(17)
_computing_publication_material CIFGEN_IN_OpenMoleN_(_1997)
_computing_structure_refinement LSFM_OpenMoleN_(_1997)
_computing_structure_solution Direct_methods_(SIR,_Burla_et_al.,_1989)
_diffrn_ambient_temperature 294
_diffrn_measured_fraction_theta_full 0.979
_diffrn_measured_fraction_theta_max 0.979
_diffrn_measurement_details
;
10258 reflections were collected using program Collect
("Collect" Data collection software, Nonius B.V., 1998)
The conditions were as follow : crystal to detector distance =  35. mm.
Scan angle =  2.0 deg 1 scans of   30 sec per frame.
Data collection was divided into  1 set(s)
with the following starting angles and number of frames :

Set 1 Theta =    5.90 Omega =    0.00 Kappa =    0.00   90 frames
Friedel pairs were averaged. Internal R = 0.03
;
_diffrn_measurement_device_type KappaCCD
_diffrn_measurement_method '\p scans'
_diffrn_radiation_monochromator graphite
_diffrn_radiation_type Mo-K\a
_diffrn_radiation_wavelength 0.71073
_diffrn_reflns_av_R_equivalents 0.030
_diffrn_reflns_av_sigmaI/netI 0.333
_diffrn_reflns_limit_h_max 20
_diffrn_reflns_limit_h_min -20
_diffrn_reflns_limit_k_max 10
_diffrn_reflns_limit_k_min -11
_diffrn_reflns_limit_l_max 23
_diffrn_reflns_limit_l_min -23
_diffrn_reflns_number 10258
_diffrn_reflns_theta_full 27.49
_diffrn_reflns_theta_max 27.49
_diffrn_reflns_theta_min 2.5
_diffrn_source xray_tube
_diffrn_standards_decay_% 0
_exptl_absorpt_coefficient_mu 1.026
_exptl_absorpt_correction_type none
_exptl_crystal_colour green
_exptl_crystal_density_diffrn 1.38
_exptl_crystal_density_method none
_exptl_crystal_description prism
_exptl_crystal_F_000 1152
_exptl_crystal_size_max 0.20
_exptl_crystal_size_mid 0.20
_exptl_crystal_size_min 0.12
_refine_diff_density_max 0.330
_refine_diff_density_min -0.227
_refine_ls_extinction_method none
_refine_ls_goodness_of_fit_all 1.242
_refine_ls_goodness_of_fit_ref 1.019
_refine_ls_hydrogen_treatment noref
_refine_ls_matrix_type full
_refine_ls_number_constraints 0
_refine_ls_number_parameters 289
_refine_ls_number_reflns 3781
_refine_ls_number_restraints 0
_refine_ls_R_factor_all 0.062
_refine_ls_R_factor_gt 0.033
_refine_ls_shift/esd_mean 0.000
_refine_ls_shift/su_max 0.003
_refine_ls_structure_factor_coef F
_refine_ls_weighting_scheme sigma
_refine_ls_wR_factor_all 0.107
_refine_ls_wR_factor_ref 0.048
_reflns_number_gt 3781
_reflns_number_total 6309
_reflns_threshold_expression >3.0\s(I)
_cod_data_source_file b401792g.txt
_cod_data_source_block st709
_cod_original_cell_volume 2644.0(3)
_cod_database_code 7014136

loop_
_symmetry_equiv_pos_as_xyz
x,y,z
-x,1/2+y,1/2-z
-x,-y,-z
+x,1/2-y,1/2+z

loop_
_atom_site_label
_atom_site_fract_x
_atom_site_fract_y
_atom_site_fract_z
_atom_site_U_iso_or_equiv
_atom_site_adp_type
_atom_site_calc_flag
_atom_site_calc_attached_atom
_atom_site_type_symbol
NI 0.77532(2) 0.18460(3) 0.19402(2) 0.0398(2) Uani ? ? Ni
CL1 0.70355(4) 0.37724(6) 0.20365(5) 0.0532(4) Uani ? ? Cl
CL2 0.87052(4) 0.10371(9) 0.13272(5) 0.0642(4) Uani ? ? Cl
P 0.73477(3) 0.00747(6) 0.26395(4) 0.0324(3) Uani ? ? P
C1 0.6440(1) -0.0050(2) 0.2904(2) 0.033(1) Uani ? ? C
C2 0.6285(1) -0.1127(2) 0.3447(2) 0.044(1) Uani ? ? C
C3 0.5588(2) -0.1235(3) 0.3634(2) 0.052(1) Uani ? ? C
C4 0.5031(1) -0.0299(3) 0.3283(2) 0.052(1) Uani ? ? C
C5 0.5174(1) 0.0761(3) 0.2751(2) 0.051(1) Uani ? ? C
C6 0.5878(1) 0.0898(2) 0.2560(2) 0.042(1) Uani ? ? C
O1 0.74243(9) -0.1377(2) 0.2139(1) 0.0419(8) Uani ? ? O
C7 0.7079(2) -0.1734(2) 0.1241(2) 0.046(1) Uani ? ? C
C8 0.7661(2) -0.2602(3) 0.0918(2) 0.074(2) Uani ? ? C
C9 0.6370(2) -0.2588(3) 0.1247(2) 0.062(2) Uani ? ? C
C10 0.6870(1) -0.0464(3) 0.0652(2) 0.043(1) Uani ? ? C
N1 0.6948(1) 0.0845(2) 0.0814(1) 0.040(1) Uani ? ? N
C11 0.6575(2) 0.1616(3) -0.0014(2) 0.050(1) Uani ? ? C
C12 0.6458(2) 0.0425(4) -0.0685(2) 0.068(2) Uani ? ? C
O2 0.6534(1) -0.0852(2) -0.0172(1) 0.061(1) Uani ? ? O
C13 0.5835(2) 0.2197(4) 0.0102(2) 0.070(2) Uani ? ? C
C14 0.7087(2) 0.2750(3) -0.0221(2) 0.073(2) Uani ? ? C
O3 0.78578(8) -0.0249(2) 0.3585(1) 0.0359(8) Uani ? ? O
C15 0.8667(1) -0.0038(2) 0.3860(2) 0.037(1) Uani ? ? C
C16 0.9075(2) -0.1077(3) 0.3413(2) 0.061(2) Uani ? ? C
C17 0.8822(2) -0.0257(3) 0.4845(2) 0.057(2) Uani ? ? C
C18 0.8888(1) 0.1460(3) 0.3667(2) 0.041(1) Uani ? ? C
N2 0.8563(1) 0.2342(2) 0.3109(1) 0.041(1) Uani ? ? N
C19 0.9026(2) 0.3675(3) 0.3260(2) 0.054(2) Uani ? ? C
C20 0.9771(2) 0.3107(3) 0.3786(3) 0.084(2) Uani ? ? C
O4 0.9562(1) 0.1815(2) 0.4170(2) 0.065(1) Uani ? ? O
C21 0.8656(2) 0.4673(3) 0.3803(3) 0.081(2) Uani ? ? C
C22 0.9110(2) 0.4349(3) 0.2419(2) 0.080(2) Uani ? ? C
H1 0.6666 -0.1789 0.3687 0.0583 Uiso calc C2 H
H2 0.5491 -0.1963 0.4010 0.0671 Uiso calc C3 H
H3 0.4547 -0.0387 0.3408 0.0702 Uiso calc C4 H
H4 0.4788 0.1411 0.2511 0.0695 Uiso calc C5 H
H5 0.5972 0.1643 0.2194 0.0555 Uiso calc C6 H
H6 0.7466 -0.2872 0.0326 0.0951 Uiso calc C8 H
H7 0.8103 -0.2058 0.0954 0.0951 Uiso calc C8 H
H8 0.7777 -0.3421 0.1271 0.0951 Uiso calc C8 H
H9 0.6132 -0.2837 0.0664 0.0840 Uiso calc C9 H
H10 0.6503 -0.3419 0.1585 0.0840 Uiso calc C9 H
H11 0.6036 -0.2040 0.1497 0.0840 Uiso calc C9 H
H12 0.6827 0.0463 -0.1027 0.0951 Uiso calc C12 H
H13 0.5971 0.0481 -0.1059 0.0951 Uiso calc C12 H
H14 0.5924 0.2935 0.0522 0.0964 Uiso calc C13 H
H15 0.5559 0.2553 -0.0442 0.0964 Uiso calc C13 H
H16 0.5555 0.1469 0.0299 0.0964 Uiso calc C13 H
H17 0.7144 0.3467 0.0212 0.0981 Uiso calc C14 H
H18 0.7564 0.2355 -0.0226 0.0981 Uiso calc C14 H
H19 0.6875 0.3142 -0.0779 0.0981 Uiso calc C14 H
H20 0.9602 -0.0929 0.3598 0.0826 Uiso calc C16 H
H21 0.8957 -0.2007 0.3562 0.0826 Uiso calc C16 H
H22 0.8926 -0.0954 0.2797 0.0826 Uiso calc C16 H
H23 0.9344 -0.0140 0.5087 0.0854 Uiso calc C17 H
H24 0.8545 0.0412 0.5096 0.0854 Uiso calc C17 H
H25 0.8674 -0.1182 0.4967 0.0854 Uiso calc C17 H
H26 0.9998 0.3755 0.4228 0.1278 Uiso calc C20 H
H27 1.0106 0.2917 0.3415 0.1278 Uiso calc C20 H
H28 0.8937 0.5522 0.3907 0.1099 Uiso calc C21 H
H29 0.8158 0.4878 0.3492 0.1099 Uiso calc C21 H
H30 0.8642 0.4240 0.4346 0.1099 Uiso calc C21 H
H31 0.9404 0.5181 0.2546 0.1030 Uiso calc C22 H
H32 0.9351 0.3711 0.2104 0.1030 Uiso calc C22 H
H33 0.8627 0.4583 0.2076 0.1030 Uiso calc C22 H

loop_
_atom_site_aniso_label
_atom_site_aniso_U_11
_atom_site_aniso_U_22
_atom_site_aniso_U_33
_atom_site_aniso_U_12
_atom_site_aniso_U_13
_atom_site_aniso_U_23
_atom_site_aniso_type_symbol
NI 0.0348(2) 0.0448(2) 0.0406(2) 0.0064(1) 0.0125(1) 0.0128(1) Ni
CL1 0.0460(3) 0.0451(3) 0.0728(5) 0.0115(3) 0.0066(3) 0.0065(3) Cl
CL2 0.0451(3) 0.1031(5) 0.0568(4) 0.0077(4) 0.0225(3) -0.0024(4) Cl
P 0.0284(3) 0.0362(3) 0.0331(3) 0.0036(3) 0.0058(2) 0.0027(3) P
C1 0.028(1) 0.039(1) 0.034(1) -0.003(1) 0.004(1) -0.004(1) C
C2 0.037(1) 0.047(1) 0.050(1) 0.002(1) 0.008(1) 0.007(1) C
C3 0.046(1) 0.051(1) 0.061(2) -0.007(1) 0.018(1) 0.010(1) C
C4 0.032(1) 0.069(2) 0.062(2) -0.008(1) 0.014(1) -0.002(2) C
C5 0.034(1) 0.061(1) 0.065(2) 0.013(1) 0.010(1) 0.009(1) C
C6 0.037(1) 0.045(1) 0.046(1) 0.003(1) 0.009(1) 0.007(1) C
O1 0.0469(9) 0.0354(7) 0.0444(9) 0.0075(8) 0.0083(8) -0.0004(7) O
C7 0.053(1) 0.042(1) 0.044(1) 0.008(1) 0.010(1) -0.006(1) C
C8 0.083(2) 0.071(2) 0.067(2) 0.028(2) 0.021(2) -0.016(2) C
C9 0.073(2) 0.050(1) 0.066(2) -0.017(1) 0.006(2) -0.001(1) C
C10 0.042(1) 0.052(1) 0.036(1) 0.000(1) 0.012(1) -0.005(1) C
N1 0.042(1) 0.0477(9) 0.032(1) 0.0058(9) 0.0083(9) 0.0073(9) N
C11 0.053(2) 0.066(1) 0.035(1) 0.000(1) 0.003(1) 0.015(1) C
C12 0.082(2) 0.093(2) 0.041(2) -0.002(2) 0.005(2) 0.005(2) C
O2 0.086(1) 0.069(1) 0.038(1) -0.005(1) 0.002(1) -0.005(1) O
C13 0.059(2) 0.091(2) 0.065(2) 0.014(2) -0.003(2) 0.023(2) C
C14 0.085(2) 0.083(2) 0.054(2) -0.003(2) 0.008(2) 0.035(1) C
O3 0.0261(8) 0.0480(8) 0.0369(9) -0.0013(7) 0.0022(7) 0.0119(7) O
C15 0.022(1) 0.051(1) 0.047(1) 0.002(1) 0.003(1) 0.017(1) C
C16 0.044(1) 0.058(1) 0.090(2) 0.012(1) 0.018(2) 0.017(2) C
C17 0.034(1) 0.103(2) 0.053(2) -0.004(2) -0.006(1) 0.033(2) C
C18 0.027(1) 0.053(1) 0.049(1) -0.002(1) 0.001(1) 0.005(1) C
N2 0.033(1) 0.0420(9) 0.048(1) -0.0008(9) 0.0085(9) 0.007(1) N
C19 0.045(1) 0.050(1) 0.069(2) -0.014(1) 0.002(1) 0.007(1) C
C20 0.057(2) 0.073(2) 0.142(3) -0.023(2) -0.026(2) 0.037(2) C
O4 0.041(1) 0.071(1) 0.096(2) -0.0154(9) -0.022(1) 0.028(1) O
C21 0.109(3) 0.063(2) 0.078(2) -0.027(2) 0.012(2) -0.005(2) C
C22 0.068(2) 0.072(2) 0.103(2) -0.015(2) 0.030(2) 0.026(2) C

loop_
_atom_type_symbol
_atom_type_description
_atom_type_scat_dispersion_real
_atom_type_scat_dispersion_imag
_atom_type_scat_source
C ? 0.002 0.002 International_Tables_Vol_IV_Table_2.3.1
H ? 0.000 0.000 International_Tables_Vol_IV_Table_2.3.1
Cl ? 0.132 0.159 International_Tables_Vol_IV_Table_2.3.1
N ? 0.004 0.003 International_Tables_Vol_IV_Table_2.3.1
Ni ? 0.285 1.113 International_Tables_Vol_IV_Table_2.3.1
O ? 0.008 0.006 International_Tables_Vol_IV_Table_2.3.1
P ? 0.090 0.095 International_Tables_Vol_IV_Table_2.3.1

loop_
_geom_angle_atom_site_label_1
_geom_angle_atom_site_label_2
_geom_angle_atom_site_label_3
_geom_angle
_geom_angle_site_symmetry_1
_geom_angle_site_symmetry_2
_geom_angle_site_symmetry_3
_geom_angle_publ_flag
CL1 NI CL2 142.87(3) . . . ?
CL1 NI P 108.43(3) . . . ?
CL1 NI N1 96.11(6) . . . ?
CL1 NI N2 93.74(6) . . . ?
CL2 NI P 108.60(3) . . . ?
CL2 NI N1 87.38(6) . . . ?
CL2 NI N2 89.31(6) . . . ?
P NI N1 80.48(6) . . . ?
P NI N2 89.28(6) . . . ?
N1 NI N2 167.60(8) . . . ?
C1 P O1 103.9(1) . . . ?
C1 P O3 98.7(1) . . . ?
O1 P O3 101.02(9) . . . ?
P C1 C2 120.5(2) . . . ?
P C1 C6 120.7(2) . . . ?
C2 C1 C6 118.8(2) . . . ?
C1 C2 C3 120.4(2) . . . ?
C2 C3 C4 120.4(3) . . . ?
C3 C4 C5 119.8(3) . . . ?
C4 C5 C6 120.7(2) . . . ?
C1 C6 C5 119.8(2) . . . ?
P O1 C7 127.5(1) . . . ?
O1 C7 C8 105.4(2) . . . ?
O1 C7 C9 107.7(2) . . . ?
O1 C7 C10 113.7(2) . . . ?
C8 C7 C9 111.7(2) . . . ?
C8 C7 C10 109.2(3) . . . ?
C9 C7 C10 109.2(2) . . . ?
C7 C10 N1 130.9(2) . . . ?
C7 C10 O2 111.3(2) . . . ?
N1 C10 O2 117.7(2) . . . ?
C10 N1 C11 107.0(2) . . . ?
N1 C11 C12 101.5(2) . . . ?
N1 C11 C13 108.6(2) . . . ?
N1 C11 C14 110.3(2) . . . ?
C12 C11 C13 111.3(3) . . . ?
C12 C11 C14 112.3(3) . . . ?
C13 C11 C14 112.3(3) . . . ?
C11 C12 O2 104.9(2) . . . ?
C10 O2 C12 105.7(2) . . . ?
P O3 C15 126.3(2) . . . ?
O3 C15 C16 110.3(2) . . . ?
O3 C15 C17 103.2(2) . . . ?
O3 C15 C18 111.3(2) . . . ?
C16 C15 C17 112.6(2) . . . ?
C16 C15 C18 109.9(2) . . . ?
C17 C15 C18 109.3(2) . . . ?
C15 C18 N2 130.7(2) . . . ?
C15 C18 O4 111.3(2) . . . ?
N2 C18 O4 117.9(2) . . . ?
C18 N2 C19 106.7(2) . . . ?
N2 C19 C20 100.9(2) . . . ?
N2 C19 C21 107.9(3) . . . ?
N2 C19 C22 112.4(3) . . . ?
C20 C19 C21 111.8(3) . . . ?
C20 C19 C22 111.8(3) . . . ?
C21 C19 C22 111.5(3) . . . ?
C19 C20 O4 103.8(3) . . . ?
C18 O4 C20 104.9(2) . . . ?

loop_
_geom_bond_atom_site_label_1
_geom_bond_atom_site_label_2
_geom_bond_distance
_geom_bond_site_symmetry_1
_geom_bond_site_symmetry_2
_geom_bond_publ_flag
NI CL1 2.2736(7) . . ?
NI CL2 2.2954(8) . . ?
NI P 2.2210(7) . . ?
NI N1 2.241(2) . . ?
NI N2 2.133(2) . . ?
P C1 1.799(3) . . ?
P O1 1.606(2) . . ?
P O3 1.593(2) . . ?
C1 C2 1.398(4) . . ?
C1 C6 1.380(3) . . ?
C2 C3 1.371(4) . . ?
C3 C4 1.370(4) . . ?
C4 C5 1.367(4) . . ?
C5 C6 1.387(4) . . ?
O1 C7 1.448(3) . . ?
C7 C8 1.517(4) . . ?
C7 C9 1.528(4) . . ?
C7 C10 1.515(4) . . ?
C10 N1 1.269(3) . . ?
C10 O2 1.350(3) . . ?
N1 C11 1.512(3) . . ?
C11 C12 1.526(4) . . ?
C11 C13 1.506(5) . . ?
C11 C14 1.507(5) . . ?
C12 O2 1.444(4) . . ?
O3 C15 1.458(3) . . ?
C15 C16 1.499(4) . . ?
C15 C17 1.519(4) . . ?
C15 C18 1.527(4) . . ?
C18 N2 1.259(3) . . ?
C18 O4 1.348(3) . . ?
N2 C19 1.511(3) . . ?
C19 C20 1.523(4) . . ?
C19 C21 1.526(5) . . ?
C19 C22 1.502(5) . . ?
C20 O4 1.454(4) . . ?

loop_
_geom_contact_atom_site_label_1
_geom_contact_atom_site_label_2
_geom_contact_distance
_geom_contact_site_symmetry_1
_geom_contact_site_symmetry_2
_geom_contact_publ_flag
? ? ? ? ? ?
